data_7152585
loop_
_publ_author_name
'Gluyas, Josef B. G.'
'Burschka, Christian'
'D\"orrich, Steffen'
'Vallet, Judith'
'Gronemeyer, Hinrich'
'Tacke, Reinhold'

_publ_section_title
;
 Disila-analogues of the synthetic retinoids EC23 and TTNN: synthesis,
 structure and biological evaluation.
;
_journal_issue 34
_journal_name_full 'Organic &amp; biomolecular chemistry'
_journal_page_first 6914
_journal_page_last 6929
_journal_paper_doi 10.1039/c2ob25989c
_journal_volume 10
_journal_year 2012
_chemical_formula_moiety 'C13 H20 O2 Si2'
_chemical_formula_sum 'C13 H20 O2 Si2'
_chemical_formula_weight 264.47
_chemical_name_systematic
;
?
;
_space_group_IT_number 14
_symmetry_cell_setting monoclinic
_symmetry_space_group_name_Hall '-P 2ybc'
_symmetry_space_group_name_H-M 'P 1 21/c 1'
_atom_sites_solution_hydrogens geom
_atom_sites_solution_primary direct
_atom_sites_solution_secondary difmap
_audit_creation_method SHELXL-97
_cell_angle_alpha 90.00
_cell_angle_beta 116.374(12)
_cell_angle_gamma 90.00
_cell_formula_units_Z 4
_cell_length_a 12.8871(17)
_cell_length_b 8.8099(11)
_cell_length_c 14.4156(14)
_cell_measurement_reflns_used 4504
_cell_measurement_temperature 173(2)
_cell_measurement_theta_max 27.45
_cell_measurement_theta_min 7.15
_cell_volume 1466.3(3)
_computing_cell_refinement Stoe-IPDS
_computing_data_collection Stoe-IPDS
_computing_data_reduction Stoe-IPDS
_computing_molecular_graphics Ortep/Povray
_computing_publication_material Bruker-SHELXTL
_computing_structure_refinement 'SHELXL-97 (Sheldrick, 2008)'
_computing_structure_solution 'SHELXS-97 (Sheldrick, 2008)'
_diffrn_ambient_temperature 173(2)
_diffrn_measured_fraction_theta_full 0.986
_diffrn_measured_fraction_theta_max 0.986
_diffrn_measurement_device_type image_plate_Stoe_IPDS
_diffrn_measurement_method omega_scan
_diffrn_radiation_monochromator graphite
_diffrn_radiation_source 'fine-focus sealed tube'
_diffrn_radiation_type MoK\a
_diffrn_radiation_wavelength 0.71073
_diffrn_reflns_av_R_equivalents 0.0410
_diffrn_reflns_av_sigmaI/netI 0.0269
_diffrn_reflns_limit_h_max 17
_diffrn_reflns_limit_h_min -17
_diffrn_reflns_limit_k_max 12
_diffrn_reflns_limit_k_min -11
_diffrn_reflns_limit_l_max 19
_diffrn_reflns_limit_l_min -19
_diffrn_reflns_number 18328
_diffrn_reflns_theta_full 29.25
_diffrn_reflns_theta_max 29.25
_diffrn_reflns_theta_min 2.80
_exptl_absorpt_coefficient_mu 0.231
_exptl_absorpt_correction_type none
_exptl_crystal_colour colorless
_exptl_crystal_density_diffrn 1.198
_exptl_crystal_density_method 'not measured'
_exptl_crystal_description block
_exptl_crystal_F_000 568
_exptl_crystal_size_max .4
_exptl_crystal_size_mid .4
_exptl_crystal_size_min .2
_refine_diff_density_max 0.382
_refine_diff_density_min -0.403
_refine_diff_density_rms 0.055
_refine_ls_extinction_method none
_refine_ls_goodness_of_fit_ref 1.060
_refine_ls_hydrogen_treatment mixed
_refine_ls_matrix_type full
_refine_ls_number_parameters 180
_refine_ls_number_reflns 3938
_refine_ls_number_restraints 0
_refine_ls_restrained_S_all 1.060
_refine_ls_R_factor_all 0.0541
_refine_ls_R_factor_gt 0.0446
_refine_ls_shift/su_max 0.001
_refine_ls_shift/su_mean 0.000
_refine_ls_structure_factor_coef Fsqd
_refine_ls_weighting_details 'calc w=1/[\s^2^(Fo^2^)+(0.0769P)^2^+0.3474P] where P=(Fo^2^+2Fc^2^)/3'
_refine_ls_weighting_scheme calc
_refine_ls_wR_factor_gt 0.1194
_refine_ls_wR_factor_ref 0.1252
_reflns_number_gt 3195
_reflns_number_total 3938
_reflns_threshold_expression >2sigma(I)
_cod_data_source_file c2ob25989c.txt
_cod_data_source_block glu12ad
_cod_original_sg_symbol_H-M P21/c
_cod_database_code 7152585

loop_
_symmetry_equiv_pos_as_xyz
'x, y, z'
'-x, y+1/2, -z+1/2'
'-x, -y, -z'
'x, -y-1/2, z-1/2'

loop_
_atom_site_label
_atom_site_type_symbol
_atom_site_fract_x
_atom_site_fract_y
_atom_site_fract_z
_atom_site_U_iso_or_equiv
_atom_site_adp_type
_atom_site_occupancy
_atom_site_symmetry_multiplicity
_atom_site_calc_flag
_atom_site_refinement_flags
C2A C 0.2857(2) 0.4248(2) 0.94846(16) 0.0487(4) Uani 1 1 d .
H2A H 0.3318 0.5069 0.9939 0.080(10) Uiso 1 1 calc R
H2B H 0.2053 0.4333 0.9378 0.079(10) Uiso 1 1 calc R
H2C H 0.2880 0.4321 0.8816 0.103(12) Uiso 1 1 calc R
C1A C 0.49112(18) 0.2138(3) 1.01077(18) 0.0509(5) Uani 1 1 d .
H1A H 0.4811 0.2035 0.9396 0.070(8) Uiso 1 1 calc R
H1B H 0.5287 0.1225 1.0502 0.063(8) Uiso 1 1 calc R
H1C H 0.5394 0.3027 1.0431 0.072(8) Uiso 1 1 calc R
C4A C 0.14036(15) -0.0153(2) 1.14627(14) 0.0396(4) Uani 1 1 d .
H4A H 0.0732 -0.0761 1.1009 0.054(7) Uiso 1 1 calc R
H4B H 0.1224 0.0927 1.1318 0.065(8) Uiso 1 1 calc R
H4C H 0.1590 -0.0364 1.2187 0.060(7) Uiso 1 1 calc R
C3A C 0.31385(15) -0.2652(2) 1.16337(14) 0.0390(4) Uani 1 1 d .
H3A H 0.3824 -0.2883 1.1531 0.057(7) Uiso 1 1 calc R
H3B H 0.2510 -0.3349 1.1219 0.064(8) Uiso 1 1 calc R
H3C H 0.3327 -0.2770 1.2367 0.058(7) Uiso 1 1 calc R
C5A C 0.21852(12) -0.04599(17) 0.97835(11) 0.0281(3) Uani 1 1 d .
C6A C 0.24621(12) 0.07926(17) 0.93210(11) 0.0283(3) Uani 1 1 d .
C7A C 0.19725(13) 0.08629(17) 0.82372(11) 0.0299(3) Uani 1 1 d .
H7 H 0.2152 0.1697 0.7917 0.043(6) Uiso 1 1 calc R
C8A C 0.12268(12) -0.02687(17) 0.76203(11) 0.0289(3) Uani 1 1 d .
C9A C 0.09667(13) -0.15092(19) 0.80757(12) 0.0329(3) Uani 1 1 d .
H9 H 0.0468 -0.2289 0.7659 0.044(6) Uiso 1 1 calc R
C10A C 0.14463(13) -0.15916(18) 0.91458(12) 0.0327(3) Uani 1 1 d .
H10 H 0.1270 -0.2440 0.9457 0.042(6) Uiso 1 1 calc R
C11A C 0.07034(12) -0.01452(17) 0.64757(11) 0.0294(3) Uani 1 1 d .
C03A C 0.36207(15) 0.23092(19) 1.14505(12) 0.0363(3) Uani 1 1 d .
H03A H 0.4247 0.3009 1.1891 0.048(6) Uiso 1 1 calc R
H03B H 0.2892 0.2662 1.1452 0.054(7) Uiso 1 1 calc R
C04A C 0.39018(15) 0.0693(2) 1.19150(12) 0.0374(3) Uani 1 1 d .
H04A H 0.4074 0.0735 1.2656 0.068(8) Uiso 1 1 calc R
H04B H 0.4601 0.0312 1.1871 0.048(6) Uiso 1 1 calc R
O1A O 0.08949(12) 0.10114(15) 0.60644(9) 0.0414(3) Uani 1 1 d .
O2A O 0.00620(11) -0.12503(16) 0.59540(9) 0.0433(3) Uani 1 1 d .
H2O H -0.029(2) -0.111(3) 0.520(2) 0.065 Uiso 1 1 d .
Si1A Si 0.34630(4) 0.23799(5) 1.00954(3) 0.03126(13) Uani 1 1 d .
Si2A Si 0.26702(3) -0.06537(5) 1.12213(3) 0.02914(12) Uani 1 1 d .

loop_
_atom_site_aniso_label
_atom_site_aniso_U_11
_atom_site_aniso_U_22
_atom_site_aniso_U_33
_atom_site_aniso_U_23
_atom_site_aniso_U_13
_atom_site_aniso_U_12
C2A 0.0632(12) 0.0326(9) 0.0436(10) 0.0015(7) 0.0178(9) -0.0044(8)
C1A 0.0426(9) 0.0559(12) 0.0597(12) -0.0115(10) 0.0278(9) -0.0143(9)
C4A 0.0404(8) 0.0449(9) 0.0377(8) -0.0040(7) 0.0212(7) -0.0015(7)
C3A 0.0385(8) 0.0376(8) 0.0376(8) 0.0067(7) 0.0140(7) 0.0009(6)
C5A 0.0268(6) 0.0307(7) 0.0254(6) -0.0007(5) 0.0102(5) -0.0003(5)
C6A 0.0299(6) 0.0279(7) 0.0256(6) -0.0021(5) 0.0110(5) -0.0018(5)
C7A 0.0332(7) 0.0296(7) 0.0261(6) -0.0012(5) 0.0124(5) -0.0026(5)
C8A 0.0286(6) 0.0304(7) 0.0253(6) -0.0032(5) 0.0097(5) 0.0002(5)
C9A 0.0336(7) 0.0327(7) 0.0284(7) -0.0045(6) 0.0103(5) -0.0053(6)
C10A 0.0363(7) 0.0319(7) 0.0278(7) -0.0007(5) 0.0123(6) -0.0070(6)
C11A 0.0292(6) 0.0292(7) 0.0271(6) -0.0024(5) 0.0101(5) 0.0009(5)
C03A 0.0401(8) 0.0361(8) 0.0289(7) -0.0063(6) 0.0120(6) -0.0077(6)
C04A 0.0370(8) 0.0410(9) 0.0262(7) -0.0002(6) 0.0068(6) -0.0082(6)
O1A 0.0526(7) 0.0390(6) 0.0272(5) 0.0011(5) 0.0127(5) -0.0040(5)
O2A 0.0489(7) 0.0441(7) 0.0263(5) -0.0062(5) 0.0072(5) -0.0095(5)
Si1A 0.0343(2) 0.0298(2) 0.0278(2) -0.00334(15) 0.01212(16) -0.00698(15)
Si2A 0.0291(2) 0.0321(2) 0.02392(19) 0.00037(14) 0.00967(15) -0.00234(14)

loop_
_atom_type_symbol
_atom_type_description
_atom_type_scat_dispersion_real
_atom_type_scat_dispersion_imag
_atom_type_scat_source
C C 0.0033 0.0016 'International Tables Vol C Tables 4.2.6.8 and 6.1.1.4'
H H 0.0000 0.0000 'International Tables Vol C Tables 4.2.6.8 and 6.1.1.4'
O O 0.0106 0.0060 'International Tables Vol C Tables 4.2.6.8 and 6.1.1.4'
Si Si 0.0817 0.0704 'International Tables Vol C Tables 4.2.6.8 and 6.1.1.4'

loop_
_geom_angle_atom_site_label_1
_geom_angle_atom_site_label_2
_geom_angle_atom_site_label_3
_geom_angle
Si1A C2A H2A 109.5
Si1A C2A H2B 109.5
H2A C2A H2B 109.5
Si1A C2A H2C 109.5
H2A C2A H2C 109.5
H2B C2A H2C 109.5
Si1A C1A H1A 109.5
Si1A C1A H1B 109.5
H1A C1A H1B 109.5
Si1A C1A H1C 109.5
H1A C1A H1C 109.5
H1B C1A H1C 109.5
Si2A C4A H4A 109.5
Si2A C4A H4B 109.5
H4A C4A H4B 109.5
Si2A C4A H4C 109.5
H4A C4A H4C 109.5
H4B C4A H4C 109.5
Si2A C3A H3A 109.5
Si2A C3A H3B 109.5
H3A C3A H3B 109.5
Si2A C3A H3C 109.5
H3A C3A H3C 109.5
H3B C3A H3C 109.5
C10A C5A C6A 119.04(13)
C10A C5A Si2A 116.90(11)
C6A C5A Si2A 123.93(11)
C7A C6A C5A 118.47(13)
C7A C6A Si1A 118.40(11)
C5A C6A Si1A 123.13(11)
C8A C7A C6A 121.32(14)
C8A C7A H7 119.3
C6A C7A H7 119.3
C9A C8A C7A 120.18(13)
C9A C8A C11A 119.79(13)
C7A C8A C11A 120.03(14)
C10A C9A C8A 119.00(14)
C10A C9A H9 120.5
C8A C9A H9 120.5
C9A C10A C5A 121.98(15)
C9A C10A H10 119.0
C5A C10A H10 119.0
O1A C11A O2A 123.31(14)
O1A C11A C8A 119.77(13)
O2A C11A C8A 116.92(14)
C04A C03A Si1A 112.23(11)
C04A C03A H03A 109.2
Si1A C03A H03A 109.2
C04A C03A H03B 109.2
Si1A C03A H03B 109.2
H03A C03A H03B 107.9
C03A C04A Si2A 111.82(11)
C03A C04A H04A 109.3
Si2A C04A H04A 109.3
C03A C04A H04B 109.3
Si2A C04A H04B 109.3
H04A C04A H04B 107.9
C11A O2A H2O 114.4(17)
C2A Si1A C1A 108.17(11)
C2A Si1A C03A 110.50(9)
C1A Si1A C03A 109.92(9)
C2A Si1A C6A 109.89(8)
C1A Si1A C6A 109.68(8)
C03A Si1A C6A 108.67(7)
C4A Si2A C3A 110.39(9)
C4A Si2A C04A 110.74(9)
C3A Si2A C04A 110.42(8)
C4A Si2A C5A 107.03(7)
C3A Si2A C5A 109.68(8)
C04A Si2A C5A 108.49(7)

loop_
_geom_bond_atom_site_label_1
_geom_bond_atom_site_label_2
_geom_bond_distance
C2A Si1A 1.866(2)
C2A H2A 0.9800
C2A H2B 0.9800
C2A H2C 0.9800
C1A Si1A 1.871(2)
C1A H1A 0.9800
C1A H1B 0.9800
C1A H1C 0.9800
C4A Si2A 1.8667(18)
C4A H4A 0.9800
C4A H4B 0.9800
C4A H4C 0.9800
C3A Si2A 1.8701(18)
C3A H3A 0.9800
C3A H3B 0.9800
C3A H3C 0.9800
C5A C10A 1.403(2)
C5A C6A 1.415(2)
C5A Si2A 1.8880(15)
C6A C7A 1.402(2)
C6A Si1A 1.8937(15)
C7A C8A 1.396(2)
C7A H7 0.9500
C8A C9A 1.390(2)
C8A C11A 1.483(2)
C9A C10A 1.386(2)
C9A H9 0.9500
C10A H10 0.9500
C11A O1A 1.257(2)
C11A O2A 1.2823(19)
C03A C04A 1.546(2)
C03A Si1A 1.8731(17)
C03A H03A 0.9900
C03A H03B 0.9900
C04A Si2A 1.8754(17)
C04A H04A 0.9900
C04A H04B 0.9900
O2A H2O 0.98(3)

loop_
_geom_torsion_atom_site_label_1
_geom_torsion_atom_site_label_2
_geom_torsion_atom_site_label_3
_geom_torsion_atom_site_label_4
_geom_torsion
C10A C5A C6A C7A 0.8(2)
Si2A C5A C6A C7A -174.92(11)
C10A C5A C6A Si1A -179.19(12)
Si2A C5A C6A Si1A 5.09(19)
C5A C6A C7A C8A 0.1(2)
Si1A C6A C7A C8A -179.93(12)
C6A C7A C8A C9A -0.9(2)
C6A C7A C8A C11A 178.71(14)
C7A C8A C9A C10A 0.8(2)
C11A C8A C9A C10A -178.80(14)
C8A C9A C10A C5A 0.1(2)
C6A C5A C10A C9A -0.9(2)
Si2A C5A C10A C9A 175.12(13)
C9A C8A C11A O1A 176.62(15)
C7A C8A C11A O1A -3.0(2)
C9A C8A C11A O2A -3.0(2)
C7A C8A C11A O2A 177.38(15)
Si1A C03A C04A Si2A -65.99(15)
C04A C03A Si1A C2A 169.37(12)
C04A C03A Si1A C1A -71.32(14)
C04A C03A Si1A C6A 48.72(13)
C7A C6A Si1A C2A 42.14(15)
C5A C6A Si1A C2A -137.86(14)
C7A C6A Si1A C1A -76.64(15)
C5A C6A Si1A C1A 103.35(15)
C7A C6A Si1A C03A 163.17(12)
C5A C6A Si1A C03A -16.84(15)
C03A C04A Si2A C4A -68.06(14)
C03A C04A Si2A C3A 169.35(12)
C03A C04A Si2A C5A 49.13(14)
C10A C5A Si2A C4A -73.81(14)
C6A C5A Si2A C4A 101.99(14)
C10A C5A Si2A C3A 45.96(14)
C6A C5A Si2A C3A -138.23(13)
C10A C5A Si2A C04A 166.65(13)
C6A C5A Si2A C04A -17.55(15)
